data_8106976
loop_
_publ_author_name
'Yin, Guo-jie'

_publ_section_title
;
 Crystal structure of
 5,5-bis(4-iodophenyl)-5H-cyclopenta[2,1-b:3,4-b&#x2032;]dipyridine,
 C23H14I2N2
;
_journal_issue 3
_journal_name_full 'Zeitschrift f\"ur Kristallographie - New Crystal Structures'
_journal_page_first 685
_journal_page_last 686
_journal_paper_doi 10.1515/ncrs-2015-0225
_journal_volume 231
_journal_year 2016
_chemical_formula_sum 'C23 H14 I2 N2'
_chemical_formula_weight 572.16
_space_group_IT_number 92
_space_group_name_Hall 'P 4abw 2nw'
_space_group_name_H-M_alt 'P 41 21 2'
_symmetry_cell_setting tetragonal
_symmetry_space_group_name_H-M 'P 41 21 2'
_atom_sites_solution_hydrogens geom
_atom_sites_solution_primary direct
_atom_sites_solution_secondary difmap
_cell_angle_alpha 90
_cell_angle_beta 90
_cell_angle_gamma 90
_cell_formula_units_Z 4
_cell_length_a 11.86217(15)
_cell_length_b 11.86217(15)
_cell_length_c 13.9664(3)
_cell_measurement_reflns_used 2194
_cell_measurement_temperature 293(2)
_cell_measurement_theta_max 71.6069
_cell_measurement_theta_min 3.1616
_cell_volume 1965.23(5)
_computing_structure_refinement 'SHELXL-97 (Sheldrick, 1997)'
_computing_structure_solution 'SHELXS-97 (Sheldrick, 1990)'
_diffrn_ambient_temperature 293(2)
_diffrn_measured_fraction_theta_full 0.987
_diffrn_measured_fraction_theta_max 0.987
_diffrn_measurement_device_type 'Bruker SMART CCD area detector'
_diffrn_measurement_method 'phi and omega scans'
_diffrn_radiation_monochromator graphite
_diffrn_radiation_source 'fine-focus sealed tube'
_diffrn_radiation_type CuK\a
_diffrn_radiation_wavelength 1.54184
_diffrn_reflns_av_R_equivalents 0.0236
_diffrn_reflns_av_sigmaI/netI 0.0363
_diffrn_reflns_limit_h_max 12
_diffrn_reflns_limit_h_min -13
_diffrn_reflns_limit_k_max 14
_diffrn_reflns_limit_k_min -13
_diffrn_reflns_limit_l_max 16
_diffrn_reflns_limit_l_min -5
_diffrn_reflns_number 3918
_diffrn_reflns_theta_full 71.75
_diffrn_reflns_theta_max 71.75
_diffrn_reflns_theta_min 4.89
_exptl_absorpt_coefficient_mu 25.203
_exptl_absorpt_correction_T_max 0.006
_exptl_absorpt_correction_T_min 0.002
_exptl_absorpt_correction_type multi-scan
_exptl_crystal_colour yellow
_exptl_crystal_density_diffrn 1.934
_exptl_crystal_density_method 'not measured'
_exptl_crystal_description prismatic
_exptl_crystal_F_000 1088
_exptl_crystal_size_max 0.30
_exptl_crystal_size_mid 0.24
_exptl_crystal_size_min 0.20
_refine_diff_density_max 0.907
_refine_diff_density_min -0.479
_refine_diff_density_rms 0.102
_refine_ls_abs_structure_details 'Flack H D (1983), Acta Cryst. A39, 876-881'
_refine_ls_abs_structure_Flack 0.000(13)
_refine_ls_extinction_method none
_refine_ls_goodness_of_fit_ref 1.045
_refine_ls_hydrogen_treatment mixed
_refine_ls_matrix_type full
_refine_ls_number_parameters 123
_refine_ls_number_reflns 1893
_refine_ls_number_restraints 0
_refine_ls_restrained_S_all 1.045
_refine_ls_R_factor_all 0.0405
_refine_ls_R_factor_gt 0.0387
_refine_ls_shift/su_max 0.001
_refine_ls_shift/su_mean 0.000
_refine_ls_structure_factor_coef Fsqd
_refine_ls_weighting_details 'calc w=1/[\s^2^(Fo^2^)+(0.0641P)^2^+1.0548P] where P=(Fo^2^+2Fc^2^)/3'
_refine_ls_weighting_scheme calc
_refine_ls_wR_factor_gt 0.1015
_refine_ls_wR_factor_ref 0.1035
_reflns_number_gt 1815
_reflns_number_total 1893
_reflns_threshold_expression >2sigma(I)
_cod_data_source_file suppl_ncrs-2015-0225_suppl.cif
_cod_data_source_block l3
_cod_original_cell_volume 1965.22(5)
_cod_original_sg_symbol_H-M P41212
_cod_database_code 8106976

loop_
_symmetry_equiv_pos_as_xyz
'x, y, z'
'-y+1/2, x+1/2, z+1/4'
'-x, -y, z+1/2'
'y+1/2, -x+1/2, z+3/4'
'x+1/2, -y+1/2, -z+3/4'
'-x+1/2, y+1/2, -z+1/4'
'y, x, -z'
'-y, -x, -z+1/2'

loop_
_atom_site_label
_atom_site_type_symbol
_atom_site_fract_x
_atom_site_fract_y
_atom_site_fract_z
_atom_site_U_iso_or_equiv
_atom_site_adp_type
_atom_site_occupancy
_atom_site_symmetry_multiplicity
_atom_site_calc_flag
_atom_site_refinement_flags
_atom_site_disorder_assembly
_atom_site_disorder_group
I1 I 0.97978(5) 0.61916(3) 1.04178(3) 0.06421(19) Uani 1 1 d . . .
C10 C 0.9717(5) 0.7511(4) 0.9439(4) 0.0407(11) Uani 1 1 d . . .
C9 C 0.8772(5) 0.7716(5) 0.8921(4) 0.0470(12) Uani 1 1 d . . .
H9 H 0.8148 0.7250 0.8996 0.056 Uiso 1 1 calc R . .
C12 C 1.0623(5) 0.9075(5) 0.8677(5) 0.0508(14) Uani 1 1 d . . .
H12 H 1.1263 0.9515 0.8584 0.061 Uiso 1 1 calc R . .
C11 C 1.0658(6) 0.8199(6) 0.9330(5) 0.0505(13) Uani 1 1 d . . .
H11 H 1.1304 0.8070 0.9692 0.061 Uiso 1 1 calc R . .
C4 C 0.9532(4) 1.1422(4) 0.8130(4) 0.0371(10) Uani 1 1 d . . .
C7 C 0.9647(4) 0.9312(4) 0.8157(4) 0.0373(10) Uani 1 1 d . . .
C8 C 0.8718(5) 0.8625(5) 0.8268(4) 0.0442(11) Uani 1 1 d . . .
H8 H 0.8064 0.8758 0.7918 0.053 Uiso 1 1 calc R . .
C6 C 0.9636(4) 1.0364(4) 0.7500 0.0380(14) Uani 1 2 d S . .
C5 C 0.8557(4) 1.2018(4) 0.7911(4) 0.0394(10) Uani 1 1 d . . .
C2 C 0.9842(6) 1.2792(5) 0.9324(5) 0.0519(14) Uani 1 1 d . . .
H2 H 1.0282 1.3103 0.9808 0.062 Uiso 1 1 calc R . .
C1 C 0.8827(6) 1.3301(6) 0.9067(5) 0.0542(15) Uani 1 1 d . . .
H1 H 0.8587 1.3925 0.9415 0.065 Uiso 1 1 calc R . .
C3 C 1.0197(5) 1.1826(5) 0.8859(4) 0.0438(11) Uani 1 1 d . . .
H3 H 1.0861 1.1463 0.9033 0.053 Uiso 1 1 calc R . .
N1 N 0.8182(5) 1.2939(4) 0.8348(4) 0.0486(11) Uani 1 1 d . . .

loop_
_atom_site_aniso_label
_atom_site_aniso_U_11
_atom_site_aniso_U_22
_atom_site_aniso_U_33
_atom_site_aniso_U_23
_atom_site_aniso_U_13
_atom_site_aniso_U_12
I1 0.0922(4) 0.0422(2) 0.0582(3) 0.01554(16) 0.0111(2) 0.0054(2)
C10 0.052(3) 0.029(2) 0.041(3) 0.0059(19) 0.012(2) 0.004(2)
C9 0.047(3) 0.047(3) 0.047(3) 0.004(2) 0.007(2) -0.015(2)
C12 0.038(3) 0.046(3) 0.069(4) 0.014(3) -0.007(3) -0.005(2)
C11 0.049(3) 0.046(3) 0.057(3) 0.010(3) -0.004(3) 0.001(2)
C4 0.037(3) 0.034(2) 0.040(3) 0.0040(19) 0.004(2) -0.0023(18)
C7 0.036(2) 0.033(2) 0.043(2) 0.000(2) 0.006(2) 0.0005(19)
C8 0.044(3) 0.042(3) 0.046(3) 0.005(2) 0.004(2) -0.004(2)
C6 0.0334(19) 0.0334(19) 0.047(4) 0.001(2) 0.001(2) -0.001(3)
C5 0.036(2) 0.036(2) 0.045(2) 0.005(2) 0.004(2) -0.0019(19)
C2 0.054(3) 0.052(3) 0.050(3) -0.003(2) 0.001(3) -0.017(3)
C1 0.058(4) 0.043(3) 0.062(4) -0.008(3) 0.016(3) -0.005(3)
C3 0.042(3) 0.045(3) 0.044(3) 0.002(2) 0.002(2) -0.004(2)
N1 0.051(3) 0.038(2) 0.057(3) -0.002(2) 0.003(2) -0.001(2)

loop_
_atom_type_symbol
_atom_type_description
_atom_type_scat_dispersion_real
_atom_type_scat_dispersion_imag
_atom_type_scat_source
C C 0.0181 0.0091 'International Tables Vol C Tables 4.2.6.8 and 6.1.1.4'
H H 0.0000 0.0000 'International Tables Vol C Tables 4.2.6.8 and 6.1.1.4'
N N 0.0311 0.0180 'International Tables Vol C Tables 4.2.6.8 and 6.1.1.4'
I I -0.3257 6.8362 'International Tables Vol C Tables 4.2.6.8 and 6.1.1.4'

loop_
_geom_angle_atom_site_label_1
_geom_angle_atom_site_label_2
_geom_angle_atom_site_label_3
_geom_angle
_geom_angle_site_symmetry_1
_geom_angle_site_symmetry_3
C9 C10 C11 119.9(5) . .
C9 C10 I1 121.6(4) . .
C11 C10 I1 118.4(5) . .
C10 C9 C8 121.3(5) . .
C10 C9 H9 119.4 . .
C8 C9 H9 119.4 . .
C11 C12 C7 121.3(6) . .
C11 C12 H12 119.4 . .
C7 C12 H12 119.4 . .
C12 C11 C10 119.3(6) . .
C12 C11 H11 120.4 . .
C10 C11 H11 120.4 . .
C3 C4 C5 117.6(5) . .
C3 C4 C6 131.5(5) . .
C5 C4 C6 110.9(5) . .
C8 C7 C12 119.0(5) . .
C8 C7 C6 122.4(5) . .
C12 C7 C6 118.5(5) . .
C7 C8 C9 119.1(6) . .
C7 C8 H8 120.4 . .
C9 C8 H8 120.4 . .
C4 C6 C4 101.3(6) . 8_776
C4 C6 C7 114.2(3) . 8_776
C4 C6 C7 108.6(3) 8_776 8_776
C4 C6 C7 108.6(3) . .
C4 C6 C7 114.2(3) 8_776 .
C7 C6 C7 109.7(6) 8_776 .
N1 C5 C4 126.6(5) . .
N1 C5 C5 125.0(3) . 8_776
C4 C5 C5 108.4(3) . 8_776
C3 C2 C1 120.1(6) . .
C3 C2 H2 120.0 . .
C1 C2 H2 120.0 . .
N1 C1 C2 123.3(6) . .
N1 C1 H1 118.3 . .
C2 C1 H1 118.3 . .
C4 C3 C2 117.5(6) . .
C4 C3 H3 121.2 . .
C2 C3 H3 121.2 . .
C5 N1 C1 114.8(6) . .

loop_
_geom_bond_atom_site_label_1
_geom_bond_atom_site_label_2
_geom_bond_distance
_geom_bond_site_symmetry_2
I1 C10 2.080(5) .
C10 C9 1.356(9) .
C10 C11 1.392(9) .
C9 C8 1.414(8) .
C9 H9 0.9300 .
C12 C11 1.383(9) .
C12 C7 1.396(8) .
C12 H12 0.9300 .
C11 H11 0.9300 .
C4 C3 1.375(8) .
C4 C5 1.389(8) .
C4 C6 1.538(7) .
C7 C8 1.380(8) .
C7 C6 1.548(6) .
C8 H8 0.9300 .
C6 C4 1.538(7) 8_776
C6 C7 1.548(6) 8_776
C5 N1 1.328(8) .
C5 C5 1.499(11) 8_776
C2 C3 1.383(9) .
C2 C1 1.394(10) .
C2 H2 0.9300 .
C1 N1 1.334(9) .
C1 H1 0.9300 .
C3 H3 0.9300 .
